data_7115167
loop_
_publ_author_name
'Jones, Raymond C. F.'
'Martin, Jason N.'
'Smith, Paul'
'Gelbrich, Tomas'
'Light, Mark E.'
'Hursthouse, Michael B.'

_publ_section_title
;
 Synthesis of ene-1,1-diamines and pyrrolo[1,2-a]imidazolediones by
 4,5-dihydroimidazole N-oxide cycloaddition and isoxazoline ring opening
;
_journal_issue 19
_journal_name_full 'Chemical Communications'
_journal_page_first 1949
_journal_paper_doi 10.1039/b005530l
_journal_year 2000
_chemical_formula_sum 'C26 H31 N2 O3'
_chemical_formula_weight 419.53
_chemical_name_systematic
;
 ?
;
_space_group_IT_number 2
_symmetry_cell_setting triclinic
_symmetry_space_group_name_Hall '-P 1'
_symmetry_space_group_name_H-M 'P -1'
_atom_sites_solution_hydrogens geom
_atom_sites_solution_primary direct
_atom_sites_solution_secondary difmap
_audit_creation_method SHELXL-97
_cell_angle_alpha 92.243(4)
_cell_angle_beta 99.513(4)
_cell_angle_gamma 103.536(4)
_cell_formula_units_Z 4
_cell_length_a 9.4057(6)
_cell_length_b 13.8445(11)
_cell_length_c 18.9676(14)
_cell_measurement_reflns_used na
_cell_measurement_temperature 150(2)
_cell_measurement_theta_max na
_cell_measurement_theta_min na
_cell_volume 2360.5(3)
_computing_cell_refinement 'DENZO and COLLECT'
_computing_data_collection
;
DENZO and COLLECT
;
_computing_data_reduction 'DENZO and COLLECT'
_computing_molecular_graphics ORTEP
_computing_publication_material CIFTAB
_computing_structure_refinement 'SHELXL-97 (Sheldrick, 1997)'
_computing_structure_solution 'SHELXS-97 (Sheldrick, 1990)'
_diffrn_ambient_temperature 150(2)
_diffrn_detector_area_resol_mean '9.091 pixels/mm'
_diffrn_measured_fraction_theta_full 0.970
_diffrn_measured_fraction_theta_max 0.970
_diffrn_measurement_device_type 'Enraf Nonius KappaCCD area detector'
_diffrn_measurement_method 'Phi and Omega scans to fill Ewald sphere'
_diffrn_radiation_monochromator graphite
_diffrn_radiation_source 'Nonius FR591 Rotating Anode'
_diffrn_radiation_type MoK\a
_diffrn_radiation_wavelength 0.71073
_diffrn_reflns_av_R_equivalents 0.0629
_diffrn_reflns_av_sigmaI/netI 0.0950
_diffrn_reflns_limit_h_max 9
_diffrn_reflns_limit_h_min -9
_diffrn_reflns_limit_k_max 14
_diffrn_reflns_limit_k_min -14
_diffrn_reflns_limit_l_max 19
_diffrn_reflns_limit_l_min -19
_diffrn_reflns_number 12951
_diffrn_reflns_theta_full 21.97
_diffrn_reflns_theta_max 21.97
_diffrn_reflns_theta_min 3.02
_diffrn_standards_decay_% na
_diffrn_standards_interval_count na
_diffrn_standards_interval_time na
_diffrn_standards_number 'not measured'
_exptl_absorpt_coefficient_mu 0.077
_exptl_absorpt_correction_T_max 0.9962
_exptl_absorpt_correction_T_min 0.9923
_exptl_absorpt_correction_type 'Empirical, SORTAV'
_exptl_crystal_density_diffrn 1.181
_exptl_crystal_density_meas ?
_exptl_crystal_density_method 'not measured'
_exptl_crystal_F_000 900
_exptl_crystal_size_max 0.10
_exptl_crystal_size_mid 0.10
_exptl_crystal_size_min 0.05
_refine_diff_density_max 0.545
_refine_diff_density_min -0.325
_refine_diff_density_rms 0.046
_refine_ls_extinction_coef 0.0085(17)
_refine_ls_extinction_expression Fc^*^=kFc[1+0.001xFc^2^\l^3^/sin(2\q)]^-1/4^
_refine_ls_extinction_method SHELXL
_refine_ls_goodness_of_fit_ref 1.011
_refine_ls_hydrogen_treatment mixed
_refine_ls_matrix_type full
_refine_ls_number_parameters 564
_refine_ls_number_reflns 5590
_refine_ls_number_restraints 0
_refine_ls_restrained_S_all 1.011
_refine_ls_R_factor_all 0.1129
_refine_ls_R_factor_gt 0.0621
_refine_ls_shift/su_max 0.009
_refine_ls_shift/su_mean 0.000
_refine_ls_structure_factor_coef Fsqd
_refine_ls_weighting_details 'calc w=1/[\s^2^(Fo^2^)+(0.0906P)^2^+0.0000P] where P=(Fo^2^+2Fc^2^)/3'
_refine_ls_weighting_scheme calc
_refine_ls_wR_factor_gt 0.1511
_refine_ls_wR_factor_ref 0.1803
_reflns_number_gt 3391
_reflns_number_total 5590
_reflns_threshold_expression >2sigma(I)
_cod_data_source_file b005530l.txt
_cod_data_source_block s91
_cod_depositor_comments
;
The following automatic conversions were performed:

'_symmetry_cell_setting' value 'Triclinic' changed to 'triclinic'
according to
/usr/data/users/saulius/automatic-downloads/retrospective/RSC/lib/dictionaries/cif_core.dic
dictionary named 'cif_core.dic' version 2.4.2 from 2011-04-26.

Automatic conversion script
Id: cif_fix_values 2281 2013-09-26 08:29:07Z andrius 

The following automatic conversions were performed:

'_exptl_crystal_density_meas' value 'not measured' was changed to '?'
- the value is perceived as not measured.

Automatic conversion script
Id: cif_fix_values 3008 2015-01-20 13:52:24Z robertas 
;
_cod_original_sg_symbol_H-M P-1
_cod_database_code 7115167

loop_
_symmetry_equiv_pos_as_xyz
'x, y, z'
'-x, -y, -z'

loop_
_atom_site_label
_atom_site_type_symbol
_atom_site_fract_x
_atom_site_fract_y
_atom_site_fract_z
_atom_site_U_iso_or_equiv
_atom_site_adp_type
_atom_site_occupancy
_atom_site_symmetry_multiplicity
_atom_site_calc_flag
_atom_site_refinement_flags
O2B O 0.4740(3) 0.63958(19) 0.06531(12) 0.0386(7) Uani 1 1 d .
O1B O 0.5690(3) 0.5288(2) 0.12936(13) 0.0461(7) Uani 1 1 d .
N1B N 0.7595(3) 0.4369(2) 0.04800(14) 0.0339(8) Uani 1 1 d .
N2B N 0.9346(3) 0.5646(2) 0.09959(15) 0.0368(8) Uani 1 1 d .
C19B C 0.5723(4) 0.5940(3) 0.07714(18) 0.0348(10) Uani 1 1 d .
O3B O 0.8577(3) 0.6703(2) -0.03088(14) 0.0522(8) Uani 1 1 d .
C20B C 0.6986(4) 0.6010(3) 0.04413(17) 0.0325(9) Uani 1 1 d .
C9B C 0.7957(4) 0.5353(3) 0.06448(17) 0.0339(10) Uani 1 1 d .
C22B C 0.6454(4) 0.7365(3) -0.03775(18) 0.0380(10) Uani 1 1 d .
H22A H 0.6362 0.7819 0.0020 0.046 Uiso 1 1 calc R
H22B H 0.5444 0.6960 -0.0585 0.046 Uiso 1 1 calc R
C10B C 1.0127(4) 0.6664(3) 0.12578(19) 0.0421(10) Uani 1 1 d .
H10A H 0.9404 0.7082 0.1253 0.051 Uiso 1 1 calc R
H10B H 1.0829 0.6939 0.0939 0.051 Uiso 1 1 calc R
C7B C 0.8784(4) 0.3900(3) 0.07817(18) 0.0360(10) Uani 1 1 d .
H7B H 0.9011 0.3476 0.0397 0.043 Uiso 1 1 calc R
C21B C 0.7397(4) 0.6682(3) -0.00808(18) 0.0365(10) Uani 1 1 d .
C6B C 0.8429(4) 0.3288(3) 0.13970(19) 0.0359(10) Uani 1 1 d .
C8B C 1.0094(4) 0.4835(3) 0.10086(19) 0.0360(10) Uani 1 1 d .
H8B1 H 1.0646 0.4797 0.1495 0.043 Uiso 1 1 calc R
H8B2 H 1.0792 0.4914 0.0665 0.043 Uiso 1 1 calc R
C24B C 0.6298(4) 0.8795(3) -0.11768(19) 0.0465(11) Uani 1 1 d .
H24A H 0.6579 0.9029 -0.1633 0.056 Uiso 1 1 calc R
H24B H 0.5211 0.8505 -0.1269 0.056 Uiso 1 1 calc R
C1B C 0.9088(4) 0.2508(3) 0.1535(2) 0.0508(12) Uani 1 1 d .
H1B H 0.9696 0.2335 0.1222 0.061 Uiso 1 1 calc R
C3B C 0.8008(5) 0.2230(4) 0.2588(2) 0.0578(13) Uani 1 1 d .
H3B H 0.7885 0.1879 0.3003 0.069 Uiso 1 1 calc R
C5B C 0.7537(4) 0.3527(3) 0.1857(2) 0.0471(11) Uani 1 1 d .
H5B H 0.7070 0.4059 0.1767 0.057 Uiso 1 1 calc R
C2B C 0.8873(5) 0.1977(3) 0.2124(2) 0.0601(13) Uani 1 1 d .
H2B H 0.9321 0.1435 0.2211 0.072 Uiso 1 1 calc R
C23B C 0.7084(4) 0.7982(3) -0.09493(19) 0.0453(11) Uani 1 1 d .
H23A H 0.7024 0.7531 -0.1377 0.054 Uiso 1 1 calc R
H23B H 0.8148 0.8295 -0.0767 0.054 Uiso 1 1 calc R
C26B C 0.6100(4) 1.0572(3) -0.0871(2) 0.0502(11) Uani 1 1 d .
H26A H 0.5000 1.0389 -0.0957 0.060 Uiso 1 1 calc R
H26B H 0.6415 1.0746 -0.1332 0.060 Uiso 1 1 calc R
C11B C 1.0963(4) 0.6690(3) 0.2007(2) 0.0425(11) Uani 1 1 d .
C4B C 0.7329(5) 0.2989(4) 0.2447(2) 0.0542(12) Uani 1 1 d .
H4B H 0.6707 0.3150 0.2757 0.065 Uiso 1 1 calc R
C25B C 0.6657(4) 0.9681(3) -0.06285(19) 0.0422(10) Uani 1 1 d .
H25A H 0.6234 0.9460 -0.0201 0.051 Uiso 1 1 calc R
H25B H 0.7750 0.9895 -0.0479 0.051 Uiso 1 1 calc R
C17B C 0.4420(4) 0.5122(4) 0.1638(2) 0.0564(12) Uani 1 1 d .
H17A H 0.4387 0.5748 0.1888 0.085 Uiso 1 1 calc R
H17B H 0.4490 0.4621 0.1985 0.085 Uiso 1 1 calc R
H17C H 0.3514 0.4884 0.1278 0.085 Uiso 1 1 calc R
C12B C 1.0241(5) 0.6284(3) 0.2543(2) 0.0540(12) Uani 1 1 d .
H12B H 0.9198 0.6007 0.2442 0.065 Uiso 1 1 calc R
C27B C 0.6661(5) 1.1480(3) -0.0336(2) 0.0633(13) Uani 1 1 d .
H27A H 0.6336 1.1319 0.0120 0.095 Uiso 1 1 calc R
H27B H 0.6259 1.2030 -0.0523 0.095 Uiso 1 1 calc R
H27C H 0.7749 1.1678 -0.0258 0.095 Uiso 1 1 calc R
C14B C 1.2553(8) 0.6688(4) 0.3367(3) 0.0838(18) Uani 1 1 d .
H14B H 1.3105 0.6678 0.3833 0.101 Uiso 1 1 calc R
C13B C 1.1033(7) 0.6278(4) 0.3232(2) 0.0733(15) Uani 1 1 d .
H13B H 1.0540 0.5998 0.3601 0.088 Uiso 1 1 calc R
C16B C 1.2475(5) 0.7104(3) 0.2173(2) 0.0575(13) Uani 1 1 d .
H16B H 1.2983 0.7398 0.1812 0.069 Uiso 1 1 calc R
C15B C 1.3261(6) 0.7100(4) 0.2851(3) 0.0791(17) Uani 1 1 d .
H15B H 1.4301 0.7388 0.2955 0.095 Uiso 1 1 calc R
O2A O 0.5355(3) 0.8806(2) 0.41699(12) 0.0417(7) Uani 1 1 d .
O1A O 0.4260(3) 0.9884(2) 0.35697(13) 0.0458(7) Uani 1 1 d .
N2A N 0.0823(3) 0.9577(2) 0.38991(15) 0.0398(8) Uani 1 1 d .
N1A N 0.2451(3) 1.0728(2) 0.46254(15) 0.0385(8) Uani 1 1 d .
C20A C 0.3128(4) 0.9137(3) 0.44621(18) 0.0345(10) Uani 1 1 d .
O3A O 0.1637(3) 0.8448(2) 0.52564(15) 0.0586(8) Uani 1 1 d .
C19A C 0.4333(4) 0.9230(3) 0.40926(19) 0.0365(10) Uani 1 1 d .
C7A C 0.1260(4) 1.1233(3) 0.43893(18) 0.0370(10) Uani 1 1 d .
H7A H 0.0902 1.1468 0.4818 0.044 Uiso 1 1 calc R
C9A C 0.2141(4) 0.9803(3) 0.43210(18) 0.0348(10) Uani 1 1 d .
C21A C 0.2757(4) 0.8449(3) 0.49842(19) 0.0394(10) Uani 1 1 d .
C8A C 0.0032(4) 1.0357(3) 0.39581(19) 0.0393(10) Uani 1 1 d .
H8A1 H -0.0802 1.0144 0.4220 0.047 Uiso 1 1 calc R
H8A2 H -0.0357 1.0546 0.3479 0.047 Uiso 1 1 calc R
C11A C -0.0437(4) 0.8773(3) 0.2715(2) 0.0430(11) Uani 1 1 d .
C6A C 0.1734(4) 1.2100(3) 0.39553(19) 0.0385(10) Uani 1 1 d .
C22A C 0.3666(4) 0.7724(3) 0.5221(2) 0.0443(11) Uani 1 1 d .
H22C H 0.4437 0.8035 0.5640 0.053 Uiso 1 1 calc R
H22D H 0.4177 0.7573 0.4829 0.053 Uiso 1 1 calc R
C10A C 0.0098(4) 0.8627(3) 0.34984(19) 0.0478(11) Uani 1 1 d .
H10C H -0.0759 0.8292 0.3713 0.057 Uiso 1 1 calc R
H10D H 0.0804 0.8194 0.3526 0.057 Uiso 1 1 calc R
C5A C 0.2637(4) 1.2057(3) 0.3451(2) 0.0502(12) Uani 1 1 d .
H5A H 0.3018 1.1486 0.3396 0.060 Uiso 1 1 calc R
C4A C 0.2982(5) 1.2836(4) 0.3032(2) 0.0631(14) Uani 1 1 d .
H4A H 0.3596 1.2799 0.2686 0.076 Uiso 1 1 calc R
C12A C -0.1899(4) 0.8379(3) 0.2400(2) 0.0525(12) Uani 1 1 d .
H12A H -0.2577 0.8017 0.2672 0.063 Uiso 1 1 calc R
C1A C 0.1189(5) 1.2929(3) 0.4029(2) 0.0547(12) Uani 1 1 d .
H1A H 0.0569 1.2965 0.4372 0.066 Uiso 1 1 calc R
C17A C 0.5467(4) 1.0073(4) 0.3187(2) 0.0600(13) Uani 1 1 d .
H17D H 0.6405 1.0312 0.3526 0.090 Uiso 1 1 calc R
H17E H 0.5343 1.0580 0.2851 0.090 Uiso 1 1 calc R
H17F H 0.5483 0.9456 0.2920 0.090 Uiso 1 1 calc R
C13A C -0.2388(5) 0.8510(4) 0.1681(2) 0.0625(14) Uani 1 1 d .
H13A H -0.3398 0.8238 0.1466 0.075 Uiso 1 1 calc R
C16A C 0.0524(5) 0.9294(3) 0.2314(2) 0.0569(13) Uani 1 1 d .
H16A H 0.1536 0.9567 0.2525 0.068 Uiso 1 1 calc R
C14A C -0.1420(6) 0.9028(4) 0.1290(2) 0.0697(15) Uani 1 1 d .
H14A H -0.1748 0.9113 0.0800 0.084 Uiso 1 1 calc R
C23A C 0.2722(5) 0.6750(4) 0.5422(2) 0.0647(13) Uani 1 1 d .
H23C H 0.2360 0.6889 0.5867 0.078 Uiso 1 1 calc R
H23D H 0.1842 0.6510 0.5037 0.078 Uiso 1 1 calc R
C15A C 0.0025(5) 0.9423(4) 0.1605(2) 0.0714(15) Uani 1 1 d .
H15A H 0.0698 0.9792 0.1334 0.086 Uiso 1 1 calc R
C3A C 0.2443(6) 1.3665(4) 0.3110(3) 0.0726(15) Uani 1 1 d .
H3A H 0.2695 1.4206 0.2823 0.087 Uiso 1 1 calc R
C25A C 0.2620(9) 0.5013(4) 0.5760(3) 0.124(3) Uani 1 1 d .
H25C H 0.1693 0.4757 0.5406 0.148 Uiso 1 1 calc R
H25D H 0.2352 0.5142 0.6232 0.148 Uiso 1 1 calc R
C2A C 0.1536(5) 1.3714(4) 0.3605(3) 0.0745(15) Uani 1 1 d .
H2A H 0.1151 1.4284 0.3656 0.089 Uiso 1 1 calc R
C24A C 0.3521(6) 0.5945(4) 0.5534(3) 0.0896(17) Uani 1 1 d .
H24C H 0.4425 0.6195 0.5903 0.107 Uiso 1 1 calc R
H24D H 0.3844 0.5784 0.5081 0.107 Uiso 1 1 calc R
C27A C 0.2931(8) 0.3389(7) 0.6082(4) 0.161(4) Uani 1 1 d .
H27D H 0.2876 0.3548 0.6583 0.241 Uiso 1 1 calc R
H27E H 0.3484 0.2874 0.6056 0.241 Uiso 1 1 calc R
H27F H 0.1925 0.3145 0.5804 0.241 Uiso 1 1 calc R
C26A C 0.3633(9) 0.4215(7) 0.5810(4) 0.143(3) Uani 1 1 d .
H26C H 0.3813 0.4041 0.5327 0.171 Uiso 1 1 calc R
H26D H 0.4606 0.4508 0.6122 0.171 Uiso 1 1 calc R

loop_
_atom_site_aniso_label
_atom_site_aniso_U_11
_atom_site_aniso_U_22
_atom_site_aniso_U_33
_atom_site_aniso_U_23
_atom_site_aniso_U_13
_atom_site_aniso_U_12
O2B 0.0361(15) 0.0384(17) 0.0408(15) 0.0016(12) -0.0018(11) 0.0146(13)
O1B 0.0457(16) 0.055(2) 0.0475(16) 0.0207(15) 0.0161(13) 0.0243(14)
N1B 0.0355(18) 0.030(2) 0.0379(17) 0.0044(15) 0.0042(13) 0.0125(15)
N2B 0.0347(18) 0.031(2) 0.0425(18) 0.0038(15) -0.0005(14) 0.0097(16)
C19B 0.033(2) 0.035(3) 0.032(2) 0.0002(19) -0.0037(18) 0.009(2)
O3B 0.0542(18) 0.057(2) 0.0586(18) 0.0249(14) 0.0210(14) 0.0286(15)
C20B 0.034(2) 0.034(2) 0.031(2) 0.0044(18) 0.0031(17) 0.0146(18)
C9B 0.037(2) 0.042(3) 0.025(2) 0.0083(18) 0.0058(17) 0.015(2)
C22B 0.042(2) 0.032(2) 0.040(2) 0.0061(18) 0.0007(17) 0.0117(19)
C10B 0.046(2) 0.030(3) 0.048(2) 0.0078(19) 0.0019(18) 0.0084(19)
C7B 0.037(2) 0.034(3) 0.038(2) 0.0052(18) 0.0027(17) 0.0147(19)
C21B 0.037(2) 0.035(3) 0.038(2) 0.0023(19) 0.0054(18) 0.0128(19)
C6B 0.032(2) 0.033(3) 0.041(2) 0.0046(19) -0.0007(18) 0.0100(19)
C8B 0.032(2) 0.039(3) 0.038(2) 0.0076(18) 0.0031(16) 0.0132(19)
C24B 0.060(3) 0.044(3) 0.039(2) 0.014(2) 0.0078(19) 0.018(2)
C1B 0.053(3) 0.052(3) 0.051(3) 0.013(2) 0.009(2) 0.019(2)
C3B 0.054(3) 0.060(3) 0.055(3) 0.029(2) 0.005(2) 0.003(3)
C5B 0.045(2) 0.048(3) 0.051(3) 0.016(2) 0.007(2) 0.016(2)
C2B 0.072(3) 0.050(3) 0.065(3) 0.025(3) 0.010(3) 0.026(3)
C23B 0.066(3) 0.039(3) 0.037(2) 0.0107(19) 0.0112(19) 0.022(2)
C26B 0.056(3) 0.042(3) 0.059(3) 0.013(2) 0.013(2) 0.021(2)
C11B 0.043(2) 0.032(3) 0.046(2) -0.0018(19) -0.006(2) 0.008(2)
C4B 0.055(3) 0.061(3) 0.051(3) 0.022(2) 0.012(2) 0.017(2)
C25B 0.044(2) 0.042(3) 0.045(2) 0.008(2) 0.0095(18) 0.016(2)
C17B 0.059(3) 0.065(3) 0.062(3) 0.023(2) 0.031(2) 0.031(2)
C12B 0.078(3) 0.036(3) 0.050(3) 0.003(2) 0.012(2) 0.018(2)
C27B 0.074(3) 0.041(3) 0.082(3) 0.011(2) 0.022(3) 0.021(2)
C14B 0.125(5) 0.066(4) 0.059(4) -0.020(3) -0.028(4) 0.055(4)
C13B 0.133(5) 0.050(3) 0.044(3) 0.003(2) 0.016(3) 0.036(3)
C16B 0.058(3) 0.043(3) 0.063(3) -0.009(2) -0.012(2) 0.013(2)
C15B 0.078(4) 0.072(4) 0.075(4) -0.022(3) -0.026(3) 0.025(3)
O2A 0.0359(15) 0.0471(19) 0.0413(15) -0.0013(13) -0.0029(12) 0.0159(14)
O1A 0.0440(16) 0.050(2) 0.0458(16) 0.0146(14) 0.0056(13) 0.0159(14)
N2A 0.0394(19) 0.034(2) 0.0425(19) -0.0005(15) -0.0056(15) 0.0112(16)
N1A 0.0413(19) 0.033(2) 0.0419(18) 0.0035(16) 0.0024(14) 0.0140(16)
C20A 0.032(2) 0.034(3) 0.037(2) 0.0016(19) -0.0015(17) 0.0116(18)
O3A 0.0563(19) 0.059(2) 0.073(2) 0.0275(16) 0.0240(16) 0.0262(16)
C19A 0.034(2) 0.037(3) 0.034(2) -0.005(2) -0.0089(18) 0.010(2)
C7A 0.044(2) 0.032(2) 0.037(2) 0.0057(18) 0.0057(17) 0.0130(19)
C9A 0.035(2) 0.038(3) 0.030(2) 0.0068(18) -0.0005(17) 0.0103(19)
C21A 0.036(2) 0.040(3) 0.041(2) -0.001(2) 0.0022(18) 0.010(2)
C8A 0.035(2) 0.037(3) 0.045(2) 0.0059(18) -0.0007(17) 0.0131(19)
C11A 0.040(2) 0.036(3) 0.048(2) -0.008(2) -0.008(2) 0.013(2)
C6A 0.039(2) 0.035(3) 0.039(2) 0.0043(19) -0.0011(18) 0.0085(19)
C22A 0.051(2) 0.037(3) 0.046(2) 0.003(2) -0.0028(19) 0.021(2)
C10A 0.051(3) 0.030(3) 0.054(3) -0.001(2) -0.0105(19) 0.008(2)
C5A 0.049(3) 0.056(3) 0.045(2) 0.009(2) 0.001(2) 0.014(2)
C4A 0.055(3) 0.080(4) 0.052(3) 0.027(3) 0.008(2) 0.008(3)
C12A 0.049(3) 0.044(3) 0.061(3) 0.003(2) -0.003(2) 0.012(2)
C1A 0.058(3) 0.045(3) 0.064(3) 0.014(2) 0.014(2) 0.015(2)
C17A 0.051(3) 0.072(4) 0.063(3) 0.019(2) 0.020(2) 0.017(2)
C13A 0.054(3) 0.060(3) 0.063(3) -0.007(3) -0.020(2) 0.016(2)
C16A 0.048(3) 0.061(3) 0.053(3) -0.004(2) 0.001(2) 0.005(2)
C14A 0.087(4) 0.065(4) 0.048(3) -0.002(3) -0.004(3) 0.013(3)
C23A 0.086(3) 0.065(4) 0.063(3) 0.032(3) 0.033(3) 0.041(3)
C15A 0.080(4) 0.076(4) 0.052(3) -0.001(3) 0.014(3) 0.006(3)
C3A 0.066(3) 0.058(4) 0.088(4) 0.041(3) 0.004(3) 0.004(3)
C25A 0.242(8) 0.039(4) 0.095(4) 0.023(3) 0.048(5) 0.029(5)
C2A 0.075(4) 0.048(4) 0.100(4) 0.025(3) 0.012(3) 0.014(3)
C24A 0.120(5) 0.067(4) 0.078(4) 0.004(3) -0.012(3) 0.038(3)
C27A 0.123(6) 0.171(9) 0.173(8) 0.044(7) 0.039(5) -0.009(6)
C26A 0.160(7) 0.103(7) 0.144(7) 0.018(5) 0.012(5) 0.002(6)

loop_
_atom_type_symbol
_atom_type_description
_atom_type_scat_dispersion_real
_atom_type_scat_dispersion_imag
_atom_type_scat_source
C C 0.0033 0.0016 'International Tables Vol C Tables 4.2.6.8 and 6.1.1.4'
H H 0.0000 0.0000 'International Tables Vol C Tables 4.2.6.8 and 6.1.1.4'
N N 0.0061 0.0033 'International Tables Vol C Tables 4.2.6.8 and 6.1.1.4'
O O 0.0106 0.0060 'International Tables Vol C Tables 4.2.6.8 and 6.1.1.4'

loop_
_geom_angle_atom_site_label_1
_geom_angle_atom_site_label_2
_geom_angle_atom_site_label_3
_geom_angle
C19B O1B C17B 116.4(3)
C9B N1B C7B 112.2(3)
C9B N2B C10B 125.8(3)
C9B N2B C8B 111.3(3)
C10B N2B C8B 122.3(3)
O2B C19B O1B 119.8(3)
O2B C19B C20B 128.5(4)
O1B C19B C20B 111.7(3)
C19B C20B C21B 125.2(4)
C19B C20B C9B 118.5(3)
C21B C20B C9B 116.3(3)
N2B C9B N1B 110.2(3)
N2B C9B C20B 125.1(3)
N1B C9B C20B 124.7(3)
C21B C22B C23B 113.0(3)
N2B C10B C11B 110.2(3)
N1B C7B C6B 113.4(3)
N1B C7B C8B 100.5(3)
C6B C7B C8B 113.1(3)
O3B C21B C20B 119.1(4)
O3B C21B C22B 118.5(3)
C20B C21B C22B 122.4(3)
C1B C6B C5B 119.0(4)
C1B C6B C7B 119.0(3)
C5B C6B C7B 121.9(4)
N2B C8B C7B 102.8(3)
C25B C24B C23B 113.8(3)
C2B C1B C6B 120.5(4)
C4B C3B C2B 119.5(4)
C4B C5B C6B 120.0(4)
C1B C2B C3B 120.2(5)
C22B C23B C24B 114.4(3)
C25B C26B C27B 113.4(4)
C12B C11B C16B 118.4(4)
C12B C11B C10B 120.7(3)
C16B C11B C10B 120.9(4)
C3B C4B C5B 120.7(4)
C26B C25B C24B 115.9(3)
C11B C12B C13B 120.4(4)
C15B C14B C13B 121.1(5)
C14B C13B C12B 118.8(5)
C15B C16B C11B 121.3(5)
C14B C15B C16B 119.8(5)
C19A O1A C17A 115.9(3)
C9A N2A C10A 126.4(3)
C9A N2A C8A 111.7(3)
C10A N2A C8A 121.3(3)
C9A N1A C7A 111.9(3)
C19A C20A C21A 126.7(4)
C19A C20A C9A 118.9(4)
C21A C20A C9A 114.4(3)
O2A C19A O1A 119.2(3)
O2A C19A C20A 129.5(4)
O1A C19A C20A 111.2(4)
N1A C7A C6A 113.2(3)
N1A C7A C8A 101.3(3)
C6A C7A C8A 113.7(3)
N2A C9A N1A 110.9(3)
N2A C9A C20A 125.7(3)
N1A C9A C20A 123.3(3)
O3A C21A C20A 119.1(4)
O3A C21A C22A 118.4(4)
C20A C21A C22A 122.5(3)
N2A C8A C7A 102.7(3)
C16A C11A C12A 119.0(4)
C16A C11A C10A 120.7(3)
C12A C11A C10A 120.2(4)
C1A C6A C5A 119.2(4)
C1A C6A C7A 119.2(4)
C5A C6A C7A 121.5(4)
C21A C22A C23A 112.5(3)
N2A C10A C11A 110.7(3)
C4A C5A C6A 120.3(5)
C3A C4A C5A 120.3(4)
C11A C12A C13A 120.2(4)
C6A C1A C2A 120.5(4)
C14A C13A C12A 120.1(4)
C11A C16A C15A 120.2(4)
C13A C14A C15A 119.6(4)
C24A C23A C22A 114.2(4)
C14A C15A C16A 120.9(4)
C4A C3A C2A 119.9(5)
C24A C25A C26A 106.8(7)
C3A C2A C1A 119.8(5)
C23A C24A C25A 114.1(6)
C27A C26A C25A 109.4(8)

loop_
_geom_bond_atom_site_label_1
_geom_bond_atom_site_label_2
_geom_bond_distance
O2B C19B 1.232(4)
O1B C19B 1.366(5)
O1B C17B 1.431(4)
N1B C9B 1.336(5)
N1B C7B 1.469(5)
N2B C9B 1.325(4)
N2B C10B 1.453(4)
N2B C8B 1.458(5)
C19B C20B 1.418(5)
O3B C21B 1.251(4)
C20B C21B 1.423(5)
C20B C9B 1.453(5)
C22B C21B 1.506(5)
C22B C23B 1.518(5)
C10B C11B 1.500(5)
C7B C6B 1.505(5)
C7B C8B 1.554(5)
C6B C1B 1.379(6)
C6B C5B 1.387(5)
C24B C25B 1.513(5)
C24B C23B 1.524(5)
C1B C2B 1.377(6)
C3B C4B 1.364(6)
C3B C2B 1.381(6)
C5B C4B 1.383(6)
C26B C25B 1.508(6)
C26B C27B 1.518(5)
C11B C12B 1.380(5)
C11B C16B 1.381(5)
C12B C13B 1.395(6)
C14B C15B 1.344(7)
C14B C13B 1.385(7)
C16B C15B 1.374(6)
O2A C19A 1.230(4)
O1A C19A 1.373(5)
O1A C17A 1.426(4)
N2A C9A 1.321(4)
N2A C10A 1.450(4)
N2A C8A 1.458(5)
N1A C9A 1.330(5)
N1A C7A 1.472(5)
C20A C19A 1.412(5)
C20A C21A 1.429(5)
C20A C9A 1.457(5)
O3A C21A 1.247(4)
C7A C6A 1.505(5)
C7A C8A 1.558(5)
C21A C22A 1.500(5)
C11A C16A 1.371(5)
C11A C12A 1.378(5)
C11A C10A 1.525(5)
C6A C1A 1.374(6)
C6A C5A 1.388(5)
C22A C23A 1.531(6)
C5A C4A 1.375(6)
C4A C3A 1.372(7)
C12A C13A 1.398(6)
C1A C2A 1.386(6)
C13A C14A 1.362(6)
C16A C15A 1.382(6)
C14A C15A 1.365(6)
C23A C24A 1.487(7)
C3A C2A 1.379(6)
C25A C24A 1.490(8)
C25A C26A 1.615(10)
C27A C26A 1.347(9)
